data_4121778
loop_
_publ_author_name
'Takasaki, Yuichi'
'Takamizawa, Satoshi'

_publ_section_title
;
 Gas permeation in a molecular crystal and space expansion.
;
_journal_issue 19
_journal_name_full 'Journal of the American Chemical Society'
_journal_page_first 6806
_journal_page_last 6809
_journal_paper_doi 10.1021/ja501045u
_journal_volume 136
_journal_year 2014
_chemical_formula_sum 'C33 H22 Cu2 F4 N2 O8'
_chemical_formula_weight 777.61
_chemical_name_systematic
; 
 ? 
;
_space_group_IT_number 12
_symmetry_cell_setting monoclinic
_symmetry_space_group_name_Hall '-C 2y'
_symmetry_space_group_name_H-M 'C 1 2/m 1'
_atom_sites_solution_hydrogens geom
_atom_sites_solution_primary direct
_atom_sites_solution_secondary difmap
_audit_creation_method SHELXL-97
_cell_angle_alpha 90.00
_cell_angle_beta 118.328(2)
_cell_angle_gamma 90.00
_cell_formula_units_Z 2
_cell_length_a 16.7516(17)
_cell_length_b 9.7376(11)
_cell_length_c 11.7980(12)
_cell_measurement_reflns_used 1411
_cell_measurement_temperature 90
_cell_measurement_theta_max 22.63
_cell_measurement_theta_min 2.51
_cell_volume 1694.0(3)
_computing_cell_refinement 'Bruker SMART'
_computing_data_collection 'Bruker SMART'
_computing_data_reduction 'Bruker SAINT'
_computing_molecular_graphics 'Bruker SHELXTL'
_computing_publication_material 'Bruker SHELXTL'
_computing_structure_refinement 'SHELXL-97 (Sheldrick, 1997)'
_computing_structure_solution 'SHELXS-97 (Sheldrick, 1990)'
_diffrn_ambient_temperature 90
_diffrn_detector_area_resol_mean 8.366
_diffrn_measured_fraction_theta_full 0.997
_diffrn_measured_fraction_theta_max 0.997
_diffrn_measurement_device_type 'CCD area detector'
_diffrn_measurement_method 'phi and omega scans'
_diffrn_radiation_monochromator graphite
_diffrn_radiation_source 'fine-focus sealed tube'
_diffrn_radiation_type MoK\a
_diffrn_radiation_wavelength 0.71073
_diffrn_reflns_av_R_equivalents 0.0352
_diffrn_reflns_av_sigmaI/netI 0.0512
_diffrn_reflns_limit_h_max 19
_diffrn_reflns_limit_h_min -20
_diffrn_reflns_limit_k_max 10
_diffrn_reflns_limit_k_min -12
_diffrn_reflns_limit_l_max 14
_diffrn_reflns_limit_l_min -14
_diffrn_reflns_number 5471
_diffrn_reflns_theta_full 26.37
_diffrn_reflns_theta_max 26.37
_diffrn_reflns_theta_min 1.96
_exptl_absorpt_coefficient_mu 1.329
_exptl_absorpt_correction_T_max 0.8897
_exptl_absorpt_correction_T_min 0.6462
_exptl_absorpt_correction_type empirical
_exptl_absorpt_process_details
;
SADABS; sheldrick, 1996
;
_exptl_crystal_colour blue
_exptl_crystal_density_diffrn 1.524
_exptl_crystal_density_method 'not measured'
_exptl_crystal_description plate
_exptl_crystal_F_000 784
_exptl_crystal_size_max 0.36
_exptl_crystal_size_mid 0.12
_exptl_crystal_size_min 0.09
_refine_diff_density_max 1.060
_refine_diff_density_min -1.002
_refine_diff_density_rms 0.216
_refine_ls_extinction_method none
_refine_ls_goodness_of_fit_ref 1.123
_refine_ls_hydrogen_treatment constr
_refine_ls_matrix_type full
_refine_ls_number_parameters 132
_refine_ls_number_reflns 1833
_refine_ls_number_restraints 42
_refine_ls_restrained_S_all 1.224
_refine_ls_R_factor_all 0.0610
_refine_ls_R_factor_gt 0.0463
_refine_ls_shift/su_max 0.000
_refine_ls_shift/su_mean 0.000
_refine_ls_structure_factor_coef Fsqd
_refine_ls_weighting_details 'calc w=1/[\s^2^(Fo^2^)+(0.0958P)^2^+0.0000P] where P=(Fo^2^+2Fc^2^)/3'
_refine_ls_weighting_scheme calc
_refine_ls_wR_factor_gt 0.1318
_refine_ls_wR_factor_ref 0.1466
_reflns_number_gt 1535
_reflns_number_total 1833
_reflns_threshold_expression >2sigma(I)
_cod_data_source_file ja501045u_si_002.cif
_cod_data_source_block d0226t2
_cod_depositor_comments
;
The following automatic conversions were performed:

'_symmetry_cell_setting' value 'Monoclinic' changed to 'monoclinic'
according to
/usr/data/users/saulius/crontab/automatic-downloads/rss-feeds/ACS/lib/dictionaries/cif_core.dic
dictionary named 'cif_core.dic' version 2.4.2 from 2011-04-26.

Automatic conversion script
Id: cif_fix_values 2281 2013-09-26 08:29:07Z andrius 

 Adding full bibliography for 4121778.cif.
;
_cod_original_sg_symbol_H-M C2/m
_cod_database_code 4121778

loop_
_symmetry_equiv_pos_as_xyz
'x, y, z'
'-x, y, -z'
'x+1/2, y+1/2, z'
'-x+1/2, y+1/2, -z'
'-x, -y, -z'
'x, -y, z'
'-x+1/2, -y+1/2, -z'
'x+1/2, -y+1/2, z'

loop_
_atom_site_label
_atom_site_type_symbol
_atom_site_fract_x
_atom_site_fract_y
_atom_site_fract_z
_atom_site_U_iso_or_equiv
_atom_site_adp_type
_atom_site_occupancy
_atom_site_symmetry_multiplicity
_atom_site_calc_flag
_atom_site_refinement_flags
_atom_site_disorder_assembly
_atom_site_disorder_group
C1 C 0.4445(3) 0.0000 0.2594(5) 0.0296(11) Uani 1 2 d SU . .
C2 C 0.4106(4) 0.0000 0.1180(5) 0.0401(14) Uani 1 2 d SU . .
C3 C 0.3954(4) 0.1223(5) 0.0513(5) 0.0654(16) Uani 1 1 d U . .
H3 H 0.4049 0.2070 0.0959 0.079 Uiso 1 1 calc R . .
C4 C 0.3667(6) 0.1225(8) -0.0789(6) 0.099(3) Uani 1 1 d U . .
H4 H 0.3542 0.2064 -0.1253 0.119 Uiso 1 1 calc R . .
C5 C 0.3564(8) 0.0000 -0.1399(8) 0.102(3) Uani 1 2 d SU . .
C6 C 0.3350(4) 0.0000 0.4465(5) 0.0269(11) Uani 1 2 d S . .
C7 C 0.2346(4) 0.0000 0.3910(5) 0.0265(11) Uani 1 2 d S . .
C8 C 0.1862(3) 0.1235(4) 0.3604(4) 0.0303(8) Uani 1 1 d . . .
H8 H 0.2183 0.2081 0.3850 0.036 Uiso 1 1 calc R . .
C9 C 0.0927(3) 0.1247(4) 0.2950(4) 0.0363(10) Uani 1 1 d . . .
H9 H 0.0600 0.2087 0.2737 0.044 Uiso 1 1 calc R . .
C10 C 0.0478(4) 0.0000 0.2613(5) 0.0365(13) Uani 1 2 d S . .
C11 C 0.4267(2) 0.4283(4) 0.4213(3) 0.0281(8) Uani 1 1 d . . .
H11 H 0.3733 0.3803 0.3639 0.034 Uiso 0.75 1 calc PR A 1
C12 C 0.3358(9) 0.3788(13) 0.3091(14) 0.028(3) Uani 0.25 1 d PU B 2
H12A H 0.3457 0.2938 0.2731 0.041 Uiso 0.25 1 calc PR B 2
H12B H 0.3117 0.4495 0.2420 0.041 Uiso 0.25 1 calc PR B 2
H12C H 0.2923 0.3618 0.3411 0.041 Uiso 0.25 1 calc PR B 2
Cu1 Cu 0.5000 0.13443(5) 0.5000 0.0243(3) Uani 1 2 d S . .
F1 F 0.3267(6) 0.0000 -0.2700(5) 0.162(3) Uani 1 2 d SU . .
F2 F -0.0438(2) 0.0000 0.1919(3) 0.0478(9) Uani 1 2 d S . .
N1 N 0.5000 0.3584(4) 0.5000 0.0274(9) Uani 1 2 d S . .
O1 O 0.45740(18) 0.1150(3) 0.3142(2) 0.0319(6) Uani 1 1 d . B .
O2 O 0.37403(18) 0.1148(2) 0.4657(3) 0.0307(6) Uani 1 1 d . B .

loop_
_atom_site_aniso_label
_atom_site_aniso_U_11
_atom_site_aniso_U_22
_atom_site_aniso_U_33
_atom_site_aniso_U_23
_atom_site_aniso_U_13
_atom_site_aniso_U_12
C1 0.034(3) 0.025(3) 0.035(3) 0.000 0.020(2) 0.000
C2 0.045(3) 0.046(3) 0.032(3) 0.000 0.021(3) 0.000
C3 0.090(4) 0.058(3) 0.039(3) 0.004(2) 0.023(3) -0.029(3)
C4 0.144(6) 0.088(5) 0.047(3) 0.016(3) 0.029(4) -0.035(4)
C5 0.145(8) 0.118(8) 0.040(4) 0.000 0.042(5) 0.000
C6 0.049(3) 0.016(2) 0.025(2) 0.000 0.025(2) 0.000
C7 0.040(3) 0.021(2) 0.026(2) 0.000 0.022(2) 0.000
C8 0.045(2) 0.022(2) 0.0309(19) -0.0022(14) 0.0237(17) 0.0011(15)
C9 0.048(2) 0.032(2) 0.038(2) 0.0038(16) 0.0279(19) 0.0090(17)
C10 0.039(3) 0.044(4) 0.031(3) 0.000 0.020(3) 0.000
C11 0.033(2) 0.0207(19) 0.033(2) -0.0056(15) 0.0179(16) -0.0069(15)
C12 0.024(6) 0.016(6) 0.026(6) 0.004(5) -0.001(5) -0.003(5)
Cu1 0.0426(4) 0.0057(3) 0.0316(4) 0.000 0.0235(3) 0.000
F1 0.258(8) 0.170(7) 0.040(3) 0.000 0.057(4) 0.000
F2 0.040(2) 0.056(2) 0.050(2) 0.000 0.0237(16) 0.000
N1 0.038(2) 0.0095(19) 0.043(3) 0.000 0.026(2) 0.000
O1 0.0499(16) 0.0194(13) 0.0285(13) 0.0024(10) 0.0203(12) -0.0027(11)
O2 0.0407(15) 0.0133(12) 0.0440(16) -0.0030(10) 0.0249(13) -0.0025(10)

loop_
_atom_type_symbol
_atom_type_description
_atom_type_scat_dispersion_real
_atom_type_scat_dispersion_imag
_atom_type_scat_source
C C 0.0033 0.0016 'International Tables Vol C Tables 4.2.6.8 and 6.1.1.4'
H H 0.0000 0.0000 'International Tables Vol C Tables 4.2.6.8 and 6.1.1.4'
N N 0.0061 0.0033 'International Tables Vol C Tables 4.2.6.8 and 6.1.1.4'
O O 0.0106 0.0060 'International Tables Vol C Tables 4.2.6.8 and 6.1.1.4'
F F 0.0171 0.0103 'International Tables Vol C Tables 4.2.6.8 and 6.1.1.4'
Cu Cu 0.3201 1.2651 'International Tables Vol C Tables 4.2.6.8 and 6.1.1.4'

loop_
_geom_angle_atom_site_label_1
_geom_angle_atom_site_label_2
_geom_angle_atom_site_label_3
_geom_angle
_geom_angle_site_symmetry_1
_geom_angle_site_symmetry_3
O1 C1 O1 125.5(5) . 6
O1 C1 C2 117.3(2) . .
O1 C1 C2 117.3(2) 6 .
C3 C2 C3 118.9(6) 6 .
C3 C2 C1 120.5(3) 6 .
C3 C2 C1 120.5(3) . .
C4 C3 C2 120.6(6) . .
C5 C4 C3 118.6(6) . .
C4 C5 C4 122.4(8) . 6
C4 C5 F1 118.7(4) . .
C4 C5 F1 118.7(4) 6 .
O2 C6 O2 125.1(5) . 6
O2 C6 C7 117.4(3) . .
O2 C6 C7 117.4(3) 6 .
C8 C7 C8 118.6(5) 6 .
C8 C7 C6 120.6(2) 6 .
C8 C7 C6 120.6(2) . .
C9 C8 C7 121.1(4) . .
C8 C9 C10 118.1(4) . .
F2 C10 C9 118.6(3) . .
F2 C10 C9 118.6(3) . 6
C9 C10 C9 122.8(5) . 6
N1 C11 C11 121.0(2) . 6_565
N1 C11 C12 130.5(6) . .
C11 C11 C12 108.2(5) 6_565 .
O2 Cu1 O2 168.82(14) 2_656 .
O2 Cu1 O1 90.36(12) 2_656 .
O2 Cu1 O1 88.57(12) . .
O2 Cu1 O1 88.57(12) 2_656 2_656
O2 Cu1 O1 90.36(12) . 2_656
O1 Cu1 O1 168.98(15) . 2_656
O2 Cu1 N1 95.59(7) 2_656 .
O2 Cu1 N1 95.59(7) . .
O1 Cu1 N1 95.51(7) . .
O1 Cu1 N1 95.51(7) 2_656 .
O2 Cu1 Cu1 84.41(7) 2_656 5_656
O2 Cu1 Cu1 84.41(7) . 5_656
O1 Cu1 Cu1 84.49(7) . 5_656
O1 Cu1 Cu1 84.49(7) 2_656 5_656
N1 Cu1 Cu1 180.000(1) . 5_656
C11 N1 C11 118.1(4) 2_656 .
C11 N1 Cu1 121.0(2) 2_656 .
C11 N1 Cu1 121.0(2) . .
C1 O1 Cu1 122.8(3) . .
C6 O2 Cu1 122.6(3) . .

loop_
_geom_bond_atom_site_label_1
_geom_bond_atom_site_label_2
_geom_bond_distance
_geom_bond_site_symmetry_2
C1 O1 1.260(3) .
C1 O1 1.260(3) 6
C1 C2 1.485(7) .
C2 C3 1.383(5) 6
C2 C3 1.383(5) .
C3 C4 1.374(8) .
C4 C5 1.361(8) .
C5 C4 1.361(8) 6
C5 F1 1.371(9) .
C6 O2 1.260(3) .
C6 O2 1.260(3) 6
C6 C7 1.488(7) .
C7 C8 1.399(4) 6
C7 C8 1.399(4) .
C8 C9 1.380(5) .
C9 C10 1.383(5) .
C10 F2 1.354(6) .
C10 C9 1.383(5) 6
C11 N1 1.323(4) .
C11 C11 1.396(7) 6_565
C11 C12 1.547(13) .
Cu1 O2 1.960(3) 2_656
Cu1 O2 1.960(3) .
Cu1 O1 1.966(3) .
Cu1 O1 1.966(3) 2_656
Cu1 N1 2.181(4) .
Cu1 Cu1 2.6181(11) 5_656
N1 C11 1.323(4) 2_656

loop_
_geom_torsion_atom_site_label_1
_geom_torsion_atom_site_label_2
_geom_torsion_atom_site_label_3
_geom_torsion_atom_site_label_4
_geom_torsion
_geom_torsion_site_symmetry_1
_geom_torsion_site_symmetry_4
O1 C1 C2 C3 179.6(5) . 6
O1 C1 C2 C3 -0.9(8) 6 6
O1 C1 C2 C3 0.9(8) . .
O1 C1 C2 C3 -179.6(5) 6 .
C3 C2 C3 C4 -0.7(11) 6 .
C1 C2 C3 C4 178.0(6) . .
C2 C3 C4 C5 -2.1(13) . .
C3 C4 C5 C4 5.2(19) . 6
C3 C4 C5 F1 179.2(8) . .
O2 C6 C7 C8 176.4(4) . 6
O2 C6 C7 C8 -0.9(6) 6 6
O2 C6 C7 C8 0.9(6) . .
O2 C6 C7 C8 -176.4(4) 6 .
C8 C7 C8 C9 -3.5(7) 6 .
C6 C7 C8 C9 172.2(4) . .
C7 C8 C9 C10 0.5(6) . .
C8 C9 C10 F2 -177.0(4) . .
C8 C9 C10 C9 2.7(8) . 6
C11 C11 N1 C11 0.000(1) 6_565 2_656
C12 C11 N1 C11 172.0(9) . 2_656
C11 C11 N1 Cu1 180.0 6_565 .
C12 C11 N1 Cu1 -8.0(9) . .
O2 Cu1 N1 C11 -35.58(19) 2_656 2_656
O2 Cu1 N1 C11 144.42(19) . 2_656
O1 Cu1 N1 C11 -126.49(19) . 2_656
O1 Cu1 N1 C11 53.51(19) 2_656 2_656
Cu1 Cu1 N1 C11 -86(100) 5_656 2_656
O2 Cu1 N1 C11 144.42(19) 2_656 .
O2 Cu1 N1 C11 -35.58(19) . .
O1 Cu1 N1 C11 53.51(19) . .
O1 Cu1 N1 C11 -126.49(19) 2_656 .
Cu1 Cu1 N1 C11 94(100) 5_656 .
O1 C1 O1 Cu1 -0.6(7) 6 .
C2 C1 O1 Cu1 178.9(3) . .
O2 Cu1 O1 C1 84.6(4) 2_656 .
O2 Cu1 O1 C1 -84.3(4) . .
O1 Cu1 O1 C1 0.3(3) 2_656 .
N1 Cu1 O1 C1 -179.7(3) . .
Cu1 Cu1 O1 C1 0.3(3) 5_656 .
O2 C6 O2 Cu1 11.4(7) 6 .
C7 C6 O2 Cu1 -165.6(3) . .
O2 Cu1 O2 C6 -5.3(3) 2_656 .
O1 Cu1 O2 C6 79.3(3) . .
O1 Cu1 O2 C6 -89.7(3) 2_656 .
N1 Cu1 O2 C6 174.7(3) . .
Cu1 Cu1 O2 C6 -5.3(3) 5_656 .
